data_1555667
loop_
_publ_author_name
'Zhang, Ya-Long'
'Chen, Chen'
'Wang, Xiao-Bing'
'Wu, Lin'
'Yang, Ming-Hua'
'Luo, Jun'
'Zhang, Can'
'Sun, Hong-Bin'
'Luo, Jian-Guang'
'Kong, Ling-Yi'

_publ_section_title
;
 Rhodomyrtials A and B, Two Meroterpenoids with a
 Triketone-Sesquiterpene-Triketone Skeleton from Rhodomyrtus tomentosa:
 Structural Elucidation and Biomimetic Synthesis.
;
_journal_issue 16
_journal_name_full 'Organic letters'
_journal_page_first 4068
_journal_page_last 4071
_journal_paper_doi 10.1021/acs.orglett.6b01944
_journal_volume 18
_journal_year 2016
_chemical_absolute_configuration ad
_chemical_formula_sum 'C30 H46 O3'
_chemical_formula_weight 454.67
_space_group_crystal_system monoclinic
_space_group_IT_number 4
_space_group_name_Hall 'P 2yb'
_space_group_name_H-M_alt 'P 1 21 1'
_atom_sites_solution_hydrogens geom
_audit_creation_method SHELXL-2013
_cell_angle_alpha 90
_cell_angle_beta 105.689(2)
_cell_angle_gamma 90
_cell_formula_units_Z 4
_cell_length_a 11.1615(2)
_cell_length_b 15.7291(2)
_cell_length_c 16.8829(3)
_cell_measurement_reflns_used 13981
_cell_measurement_temperature 290(2)
_cell_measurement_theta_max 70.0480
_cell_measurement_theta_min 4.1380
_cell_volume 2853.54(9)
_computing_cell_refinement 'CrysAlisPro (Agilent Technologies)'
_computing_data_collection 'CrysAlisPro (Agilent Technologies)'
_computing_data_reduction 'CrysAlisPro (Agilent Technologies)'
_computing_molecular_graphics 'Ortep-3 (L. J. Farrugia, 2001)'
_computing_publication_material SHELXL-2013
_computing_structure_refinement 'SHELXL-2013 (Sheldrick, 2013)'
_computing_structure_solution 'SHELXS-97 (Sheldrick, 1997)'
_diffrn_ambient_temperature 290(2)
_diffrn_detector_area_resol_mean 15.9149
_diffrn_measured_fraction_theta_full 0.998
_diffrn_measured_fraction_theta_max 0.989
_diffrn_measurement_device_type 'Gemini S Ultra, Agilent Technologies'
_diffrn_measurement_method '\w scans'
_diffrn_radiation_type CuK\a
_diffrn_radiation_wavelength 1.54184
_diffrn_reflns_av_R_equivalents 0.0247
_diffrn_reflns_av_unetI/netI 0.0257
_diffrn_reflns_Laue_measured_fraction_full 0.998
_diffrn_reflns_Laue_measured_fraction_max 0.989
_diffrn_reflns_limit_h_max 13
_diffrn_reflns_limit_h_min -13
_diffrn_reflns_limit_k_max 19
_diffrn_reflns_limit_k_min -18
_diffrn_reflns_limit_l_max 20
_diffrn_reflns_limit_l_min -20
_diffrn_reflns_number 26074
_diffrn_reflns_point_group_measured_fraction_full 0.971
_diffrn_reflns_point_group_measured_fraction_max 0.956
_diffrn_reflns_theta_full 67.684
_diffrn_reflns_theta_max 70.003
_diffrn_reflns_theta_min 3.911
_diffrn_source 'Enhance Ultra (Cu) X-ray Source'
_exptl_absorpt_coefficient_mu 0.510
_exptl_absorpt_correction_T_max 1.00000
_exptl_absorpt_correction_T_min 0.65438
_exptl_absorpt_correction_type multi-scan
_exptl_absorpt_process_details
;
CrysAlisPro, Agilent Technologies,
Version 1.171.37.35 (release 13-08-2014 CrysAlis171 .NET)
(compiled Aug 13 2014,18:06:01)
Empirical absorption correction using spherical harmonics,
 implemented in SCALE3 ABSPACK scaling algorithm.
;
_exptl_crystal_colour colorless
_exptl_crystal_density_diffrn 1.058
_exptl_crystal_description block
_exptl_crystal_F_000 1000
_exptl_crystal_size_max 0.420
_exptl_crystal_size_mid 0.400
_exptl_crystal_size_min 0.370
_refine_diff_density_max 0.281
_refine_diff_density_min -0.169
_refine_diff_density_rms 0.042
_refine_ls_abs_structure_details
;
 Flack x determined using 4481 quotients [(I+)-(I-)]/[(I+)+(I-)]
 (Parsons and Flack (2004), Acta Cryst. A60, s61).
;
_refine_ls_abs_structure_Flack 0.08(6)
_refine_ls_extinction_coef 0.058(2)
_refine_ls_extinction_expression Fc^*^=kFc[1+0.001xFc^2^\l^3^/sin(2\q)]^-1/4^
_refine_ls_extinction_method SHELXL
_refine_ls_goodness_of_fit_ref 1.054
_refine_ls_hydrogen_treatment constr
_refine_ls_matrix_type full
_refine_ls_number_parameters 614
_refine_ls_number_reflns 10360
_refine_ls_number_restraints 1
_refine_ls_restrained_S_all 1.054
_refine_ls_R_factor_all 0.0466
_refine_ls_R_factor_gt 0.0447
_refine_ls_shift/su_max 0.008
_refine_ls_shift/su_mean 0.001
_refine_ls_structure_factor_coef Fsqd
_refine_ls_weighting_details 'w=1/[\s^2^(Fo^2^)+(0.0898P)^2^+0.1356P] where P=(Fo^2^+2Fc^2^)/3'
_refine_ls_weighting_scheme calc
_refine_ls_wR_factor_gt 0.1257
_refine_ls_wR_factor_ref 0.1309
_reflns_Friedel_coverage 0.859
_reflns_Friedel_fraction_full 0.942
_reflns_Friedel_fraction_max 0.919
_reflns_number_gt 10029
_reflns_number_total 10360
_reflns_threshold_expression 'I > 2\s(I)'
_cod_data_source_file ol6b01944_si_006.cif
_cod_data_source_block shelxl
_cod_original_sg_symbol_H-M 'P 21'
_cod_database_code 1555667
_shelx_space_group_comment
;
The symmetry employed for this shelxl refinement is uniquely defined
by the following loop, which should always be used as a source of
symmetry information in preference to the above space-group names.
They are only intended as comments.
;
_shelx_estimated_absorpt_t_min 0.814
_shelx_estimated_absorpt_t_max 0.834
_shelxl_version_number 2013-4

loop_
_space_group_symop_operation_xyz
'x, y, z'
'-x, y+1/2, -z'

loop_
_atom_site_label
_atom_site_type_symbol
_atom_site_fract_x
_atom_site_fract_y
_atom_site_fract_z
_atom_site_U_iso_or_equiv
_atom_site_adp_type
_atom_site_occupancy
_atom_site_site_symmetry_order
_atom_site_calc_flag
_atom_site_refinement_flags_posn
_atom_site_refinement_flags_adp
O4 O 0.81841(16) 0.27516(10) 1.08593(9) 0.0576(4) Uani 1 1 d . .
O1 O 0.23767(16) 0.50781(11) 0.58214(12) 0.0653(4) Uani 1 1 d . .
C6' C 0.3048(2) 0.37639(14) 0.53912(12) 0.0513(4) Uani 1 1 d . .
C25 C 0.88748(18) 0.30593(13) 0.96394(12) 0.0462(4) Uani 1 1 d . .
H25 H 0.8051 0.3314 0.9416 0.055 Uiso 1 1 calc R U
O3 O 0.3650(2) 0.23789(14) 0.51639(16) 0.0865(6) Uani 1 1 d . .
C27' C 0.97193(18) 0.37897(13) 1.00861(12) 0.0469(4) Uani 1 1 d . .
H27' H 0.9550 0.4280 0.9715 0.056 Uiso 1 1 calc R U
C28' C 1.11547(19) 0.36399(15) 1.03184(14) 0.0543(5) Uani 1 1 d . .
H28A H 1.1458 0.3592 1.0912 0.065 Uiso 1 1 calc R U
H28B H 1.1315 0.3102 1.0085 0.065 Uiso 1 1 calc R U
C5 C 0.4546(2) 0.49525(14) 0.57757(13) 0.0520(5) Uani 1 1 d . .
H5 H 0.4757 0.4753 0.6347 0.062 Uiso 1 1 calc R U
C26' C 0.93029(18) 0.40352(13) 1.08387(12) 0.0475(4) Uani 1 1 d . .
C21' C 0.85878(18) 0.35228(15) 1.11600(12) 0.0497(4) Uani 1 1 d . .
C25' C 0.9641(2) 0.48679(16) 1.11981(15) 0.0580(5) Uani 1 1 d . .
C1' C 0.2238(2) 0.42445(16) 0.56635(14) 0.0552(5) Uani 1 1 d . .
C24 C 0.8693(2) 0.23617(14) 1.02316(13) 0.0523(5) Uani 1 1 d . .
O6 O 1.0032(3) 0.54265(14) 1.08299(16) 0.0928(8) Uani 1 1 d . .
C7' C 0.4214(2) 0.41426(15) 0.52442(13) 0.0527(5) Uani 1 1 d . .
H7' H 0.4884 0.3734 0.5463 0.063 Uiso 1 1 calc R U
C23 C 0.7696(2) 0.17063(14) 0.98330(15) 0.0582(5) Uani 1 1 d . .
H23A H 0.8019 0.1360 0.9462 0.070 Uiso 1 1 calc R U
H23B H 0.7575 0.1334 1.0263 0.070 Uiso 1 1 calc R U
C26 C 0.9247(2) 0.27018(15) 0.88945(14) 0.0573(5) Uani 1 1 d . .
H26A H 0.8971 0.2116 0.8811 0.069 Uiso 1 1 calc R U
H26B H 1.0148 0.2704 0.9015 0.069 Uiso 1 1 calc R U
C2 C 0.4136(2) 0.58985(17) 0.72653(16) 0.0648(6) Uani 1 1 d . .
H2A H 0.3673 0.6195 0.7591 0.078 Uiso 1 1 calc R U
H2B H 0.3924 0.5301 0.7267 0.078 Uiso 1 1 calc R U
C21 C 0.6141(2) 0.20628(16) 0.84205(15) 0.0617(5) Uani 1 1 d . .
H21 H 0.6516 0.1560 0.8241 0.074 Uiso 1 1 calc R U
C5' C 0.2837(3) 0.28523(16) 0.52613(14) 0.0618(5) Uani 1 1 d . .
C22 C 0.6423(2) 0.20457(16) 0.93537(15) 0.0578(5) Uani 1 1 d . .
H22A H 0.5790 0.1704 0.9498 0.069 Uiso 1 1 calc R U
H22B H 0.6341 0.2621 0.9541 0.069 Uiso 1 1 calc R U
C22' C 0.8032(2) 0.37502(18) 1.18546(14) 0.0621(6) Uani 1 1 d . .
C27 C 0.8704(3) 0.32008(18) 0.80921(15) 0.0652(6) Uani 1 1 d . .
H27A H 0.8585 0.3787 0.8231 0.078 Uiso 1 1 calc R U
H27B H 0.9307 0.3197 0.7772 0.078 Uiso 1 1 calc R U
C28 C 0.7491(3) 0.28615(18) 0.75676(14) 0.0666(6) Uani 1 1 d . .
C4 C 0.3436(2) 0.55540(15) 0.56901(15) 0.0604(5) Uani 1 1 d . .
C29 C 0.6385(2) 0.28530(17) 0.79160(14) 0.0627(6) Uani 1 1 d . .
H29 H 0.6389 0.3371 0.8240 0.075 Uiso 1 1 calc R U
C34 C 0.9878(3) 0.18955(18) 1.06821(19) 0.0711(7) Uani 1 1 d . .
H34A H 1.0429 0.2283 1.1045 0.107 Uiso 1 1 calc R U
H34B H 1.0278 0.1673 1.0289 0.107 Uiso 1 1 calc R U
H34C H 0.9672 0.1436 1.0996 0.107 Uiso 1 1 calc R U
C9 C 0.6536(2) 0.53198(17) 0.76553(15) 0.0605(5) Uani 1 1 d . .
H9 H 0.6155 0.4754 0.7580 0.073 Uiso 1 1 calc R U
C29' C 1.1897(2) 0.43381(17) 1.00270(17) 0.0626(6) Uani 1 1 d . .
H29' H 1.1619 0.4887 1.0188 0.075 Uiso 1 1 calc R U
C2' C 0.1088(2) 0.3929(2) 0.58850(19) 0.0730(7) Uani 1 1 d . .
C6 C 0.5725(3) 0.54002(18) 0.56831(16) 0.0662(6) Uani 1 1 d . .
H6A H 0.5747 0.5365 0.5114 0.079 Uiso 1 1 calc R U
H6B H 0.5689 0.5997 0.5820 0.079 Uiso 1 1 calc R U
C1 C 0.5517(2) 0.59915(16) 0.76961(15) 0.0619(5) Uani 1 1 d . .
H1 H 0.5793 0.6549 0.7554 0.074 Uiso 1 1 calc R U
C24' C 0.9603(3) 0.5044(2) 1.20846(18) 0.0722(7) Uani 1 1 d . .
C8' C 0.4097(3) 0.4225(2) 0.43074(15) 0.0670(6) Uani 1 1 d . .
H8'A H 0.3226 0.4172 0.4009 0.080 Uiso 1 1 calc R U
H8'B H 0.4366 0.4790 0.4203 0.080 Uiso 1 1 calc R U
C31' C 1.1668(3) 0.4346(3) 0.9101(2) 0.0876(9) Uani 1 1 d . .
H31A H 1.1907 0.3808 0.8923 0.131 Uiso 1 1 calc R U
H31B H 1.2151 0.4790 0.8948 0.131 Uiso 1 1 calc R U
H31C H 1.0800 0.4444 0.8845 0.131 Uiso 1 1 calc R U
C3 C 0.3678(3) 0.62252(17) 0.63701(18) 0.0719(7) Uani 1 1 d . .
H3A H 0.2913 0.6540 0.6317 0.086 Uiso 1 1 calc R U
H3B H 0.4291 0.6622 0.6277 0.086 Uiso 1 1 calc R U
C7 C 0.6911(3) 0.5016(2) 0.62282(19) 0.0746(7) Uani 1 1 d . .
H7A H 0.6776 0.4414 0.6294 0.090 Uiso 1 1 calc R U
H7B H 0.7566 0.5071 0.5953 0.090 Uiso 1 1 calc R U
C10 C 0.7126(3) 0.5474(2) 0.85845(18) 0.0809(8) Uani 1 1 d . .
H10A H 0.7326 0.4954 0.8903 0.097 Uiso 1 1 calc R U
H10B H 0.7836 0.5854 0.8699 0.097 Uiso 1 1 calc R U
C11 C 0.5913(3) 0.5903(2) 0.86537(18) 0.0759(7) Uani 1 1 d . .
C4' C 0.1546(3) 0.2491(2) 0.52146(19) 0.0784(8) Uani 1 1 d . .
C23' C 0.8680(3) 0.4500(2) 1.23608(17) 0.0809(8) Uani 1 1 d . .
C14 C 0.2980(3) 0.5990(2) 0.48568(19) 0.0840(8) Uani 1 1 d . .
H14A H 0.2640 0.5572 0.4442 0.126 Uiso 1 1 calc R U
H14B H 0.3664 0.6274 0.4726 0.126 Uiso 1 1 calc R U
H14C H 0.2349 0.6397 0.4877 0.126 Uiso 1 1 calc R U
C8 C 0.7347(2) 0.5420(2) 0.70735(18) 0.0723(7) Uani 1 1 d . .
C3' C 0.0914(3) 0.2972(3) 0.5769(3) 0.0888(9) Uani 1 1 d . .
O5 O 0.8445(5) 0.4660(3) 1.2991(2) 0.184(2) Uani 1 1 d . .
C31 C 0.4738(3) 0.2098(3) 0.7937(2) 0.0950(11) Uani 1 1 d . .
C9' C 0.4851(3) 0.3566(2) 0.39581(19) 0.0796(8) Uani 1 1 d . .
H9' H 0.4661 0.2999 0.4132 0.095 Uiso 1 1 calc R U
C10' C 0.4430(5) 0.3599(4) 0.3021(2) 0.1181(15) Uani 1 1 d . .
H10C H 0.3551 0.3493 0.2835 0.177 Uiso 1 1 calc R U
H10D H 0.4866 0.3175 0.2799 0.177 Uiso 1 1 calc R U
H10E H 0.4607 0.4151 0.2837 0.177 Uiso 1 1 calc R U
C30' C 1.3274(3) 0.4253(3) 1.0453(3) 0.0981(11) Uani 1 1 d . .
H30A H 1.3399 0.4269 1.1039 0.147 Uiso 1 1 calc R U
H30B H 1.3718 0.4713 1.0290 0.147 Uiso 1 1 calc R U
H30C H 1.3575 0.3722 1.0302 0.147 Uiso 1 1 calc R U
C13' C 0.1213(5) 0.4140(4) 0.6789(3) 0.1081(13) Uani 1 1 d . .
H13A H 0.1942 0.3868 0.7129 0.162 Uiso 1 1 calc R U
H13B H 0.0491 0.3939 0.6938 0.162 Uiso 1 1 calc R U
H13C H 0.1284 0.4744 0.6867 0.162 Uiso 1 1 calc R U
C30 C 0.5079(3) 0.2722(3) 0.7331(2) 0.0993(12) Uani 1 1 d . .
H30D H 0.5088 0.2462 0.6812 0.119 Uiso 1 1 calc R U
H30E H 0.4576 0.3234 0.7240 0.119 Uiso 1 1 calc R U
C33' C 0.8095(5) 0.2990(3) 1.2434(2) 0.1051(13) Uani 1 1 d . .
H33A H 0.7505 0.2566 1.2166 0.158 Uiso 1 1 calc R U
H33B H 0.7900 0.3176 1.2927 0.158 Uiso 1 1 calc R U
H33C H 0.8918 0.2753 1.2572 0.158 Uiso 1 1 calc R U
C12' C -0.0075(3) 0.4387(3) 0.5345(3) 0.1072(13) Uani 1 1 d . .
H12A H 0.0015 0.4989 0.5430 0.161 Uiso 1 1 calc R U
H12B H -0.0802 0.4194 0.5493 0.161 Uiso 1 1 calc R U
H12C H -0.0160 0.4260 0.4776 0.161 Uiso 1 1 calc R U
C12 C 0.6074(5) 0.6741(4) 0.9120(3) 0.1252(17) Uani 1 1 d . .
H12D H 0.6608 0.7108 0.8915 0.188 Uiso 1 1 calc R U
H12E H 0.6438 0.6636 0.9695 0.188 Uiso 1 1 calc R U
H12F H 0.5276 0.7007 0.9044 0.188 Uiso 1 1 calc R U
C13 C 0.5123(4) 0.5281(4) 0.8978(2) 0.1116(14) Uani 1 1 d . .
H13D H 0.4322 0.5528 0.8935 0.167 Uiso 1 1 calc R U
H13E H 0.5524 0.5154 0.9544 0.167 Uiso 1 1 calc R U
H13F H 0.5023 0.4767 0.8660 0.167 Uiso 1 1 calc R U
O2 O 0.0240(4) 0.2598(3) 0.6095(4) 0.1593(18) Uani 1 1 d . .
C35 C 0.7420(4) 0.2599(3) 0.6813(2) 0.1037(12) Uani 1 1 d . .
H35A H 0.8117 0.2626 0.6612 0.124 Uiso 1 1 calc R U
H35B H 0.6673 0.2388 0.6483 0.124 Uiso 1 1 calc R U
C32' C 0.6672(3) 0.4017(4) 1.1480(3) 0.1076(14) Uani 1 1 d . .
H32A H 0.6643 0.4490 1.1116 0.161 Uiso 1 1 calc R U
H32B H 0.6308 0.4179 1.1912 0.161 Uiso 1 1 calc R U
H32C H 0.6214 0.3549 1.1179 0.161 Uiso 1 1 calc R U
C33 C 0.3911(3) 0.2548(5) 0.8412(3) 0.132(2) Uani 1 1 d . .
H33D H 0.3842 0.2197 0.8862 0.198 Uiso 1 1 calc R U
H33E H 0.3098 0.2644 0.8048 0.198 Uiso 1 1 calc R U
H33F H 0.4280 0.3083 0.8620 0.198 Uiso 1 1 calc R U
C15 C 0.8437(4) 0.5777(4) 0.7288(3) 0.1226(18) Uani 1 1 d . .
H15A H 0.8749 0.5984 0.7820 0.147 Uiso 1 1 calc R U
H15B H 0.8904 0.5824 0.6910 0.147 Uiso 1 1 calc R U
C11' C 0.6232(4) 0.3702(4) 0.4268(3) 0.1112(14) Uani 1 1 d . .
H11A H 0.6433 0.4270 0.4139 0.167 Uiso 1 1 calc R U
H11B H 0.6657 0.3302 0.4011 0.167 Uiso 1 1 calc R U
H11C H 0.6490 0.3622 0.4854 0.167 Uiso 1 1 calc R U
C14' C 0.1622(5) 0.1543(3) 0.5429(4) 0.1153(14) Uani 1 1 d . .
H14D H 0.1962 0.1239 0.5047 0.173 Uiso 1 1 calc R U
H14E H 0.0804 0.1332 0.5398 0.173 Uiso 1 1 calc R U
H14F H 0.2148 0.1465 0.5977 0.173 Uiso 1 1 calc R U
C15' C 0.0766(5) 0.2619(4) 0.4322(3) 0.1289(18) Uani 1 1 d . .
H15C H 0.0683 0.3216 0.4201 0.193 Uiso 1 1 calc R U
H15D H -0.0044 0.2374 0.4251 0.193 Uiso 1 1 calc R U
H15E H 0.1171 0.2348 0.3955 0.193 Uiso 1 1 calc R U
C34' C 0.9335(8) 0.5968(3) 1.2197(4) 0.153(3) Uani 1 1 d . .
H34D H 1.0001 0.6310 1.2112 0.230 Uiso 1 1 calc R U
H34E H 0.9262 0.6057 1.2745 0.230 Uiso 1 1 calc R U
H34F H 0.8569 0.6126 1.1807 0.230 Uiso 1 1 calc R U
C35' C 1.0879(5) 0.4795(7) 1.2625(3) 0.179(4) Uani 1 1 d . .
H35C H 1.1029 0.4205 1.2543 0.269 Uiso 1 1 calc R U
H35D H 1.0909 0.4890 1.3192 0.269 Uiso 1 1 calc R U
H35E H 1.1504 0.5134 1.2482 0.269 Uiso 1 1 calc R U
C32 C 0.4220(7) 0.1243(5) 0.7597(5) 0.193(4) Uani 1 1 d . .
H32D H 0.4731 0.1007 0.7277 0.289 Uiso 1 1 calc R U
H32E H 0.3386 0.1314 0.7255 0.289 Uiso 1 1 calc R U
H32F H 0.4216 0.0866 0.8043 0.289 Uiso 1 1 calc R U

loop_
_atom_site_aniso_label
_atom_site_aniso_U_11
_atom_site_aniso_U_22
_atom_site_aniso_U_33
_atom_site_aniso_U_23
_atom_site_aniso_U_13
_atom_site_aniso_U_12
O4 0.0687(9) 0.0564(9) 0.0480(7) 0.0039(6) 0.0162(7) -0.0129(7)
O1 0.0577(8) 0.0608(10) 0.0767(11) -0.0049(8) 0.0170(7) 0.0105(7)
C6' 0.0531(10) 0.0542(11) 0.0450(9) -0.0005(8) 0.0103(8) -0.0021(8)
C25 0.0476(9) 0.0448(10) 0.0448(9) 0.0047(7) 0.0100(7) 0.0018(7)
O3 0.1042(16) 0.0578(11) 0.1075(16) -0.0141(10) 0.0458(13) -0.0017(10)
C27' 0.0469(9) 0.0465(10) 0.0478(9) 0.0043(8) 0.0135(7) 0.0005(7)
C28' 0.0472(10) 0.0567(12) 0.0591(11) 0.0018(9) 0.0144(8) -0.0014(8)
C5 0.0589(11) 0.0514(11) 0.0459(10) 0.0022(8) 0.0145(8) -0.0004(9)
C26' 0.0445(9) 0.0513(11) 0.0455(9) 0.0044(7) 0.0101(7) 0.0010(8)
C21' 0.0477(9) 0.0567(11) 0.0414(9) 0.0052(8) 0.0064(7) -0.0023(8)
C25' 0.0571(11) 0.0575(12) 0.0646(13) -0.0061(10) 0.0255(10) -0.0035(9)
C1' 0.0529(10) 0.0587(12) 0.0513(11) 0.0032(9) 0.0092(8) 0.0034(9)
C24 0.0543(11) 0.0466(10) 0.0517(10) 0.0099(8) 0.0071(8) -0.0001(8)
O6 0.139(2) 0.0579(11) 0.1061(16) -0.0179(10) 0.0756(16) -0.0256(12)
C7' 0.0554(10) 0.0564(12) 0.0466(10) -0.0024(8) 0.0143(8) 0.0000(9)
C23 0.0681(13) 0.0433(10) 0.0578(12) 0.0085(9) 0.0077(10) -0.0042(9)
C26 0.0609(12) 0.0563(12) 0.0557(11) -0.0053(9) 0.0171(9) 0.0021(9)
C2 0.0682(14) 0.0628(14) 0.0643(13) -0.0128(10) 0.0192(11) 0.0082(11)
C21 0.0676(13) 0.0528(12) 0.0574(12) 0.0026(9) 0.0046(10) -0.0108(10)
C5' 0.0763(14) 0.0573(13) 0.0510(11) -0.0028(9) 0.0157(10) -0.0056(11)
C22 0.0568(11) 0.0553(12) 0.0591(12) 0.0062(9) 0.0117(9) -0.0103(9)
C22' 0.0625(12) 0.0761(15) 0.0515(11) 0.0010(10) 0.0217(9) -0.0096(11)
C27 0.0805(15) 0.0676(14) 0.0530(12) 0.0000(10) 0.0276(11) -0.0102(12)
C28 0.0870(17) 0.0651(14) 0.0462(11) 0.0026(10) 0.0155(11) -0.0053(12)
C4 0.0667(13) 0.0512(12) 0.0605(12) 0.0032(9) 0.0126(10) 0.0051(10)
C29 0.0692(14) 0.0604(13) 0.0528(11) 0.0087(10) 0.0070(10) -0.0010(10)
C34 0.0671(14) 0.0597(14) 0.0749(16) 0.0196(11) -0.0006(12) 0.0050(11)
C9 0.0590(12) 0.0612(13) 0.0588(12) -0.0036(10) 0.0119(10) -0.0044(10)
C29' 0.0546(12) 0.0641(14) 0.0738(15) -0.0052(11) 0.0257(11) -0.0080(10)
C2' 0.0585(13) 0.0852(18) 0.0779(16) 0.0089(13) 0.0230(11) 0.0039(12)
C6 0.0748(15) 0.0660(14) 0.0599(13) 0.0015(11) 0.0219(11) -0.0149(12)
C1 0.0731(14) 0.0510(12) 0.0613(13) -0.0080(9) 0.0177(11) -0.0057(10)
C24' 0.0730(15) 0.0799(17) 0.0674(14) -0.0215(13) 0.0251(12) -0.0167(13)
C8' 0.0765(15) 0.0781(16) 0.0491(12) -0.0025(11) 0.0213(10) -0.0017(13)
C31' 0.0836(19) 0.109(2) 0.0783(19) 0.0085(17) 0.0365(15) -0.0186(17)
C3 0.0807(16) 0.0506(13) 0.0789(16) -0.0042(11) 0.0120(13) 0.0133(11)
C7 0.0649(14) 0.0896(19) 0.0745(16) -0.0105(14) 0.0278(12) -0.0089(13)
C10 0.0745(16) 0.098(2) 0.0633(15) -0.0094(14) 0.0074(12) -0.0021(15)
C11 0.0775(16) 0.0858(19) 0.0634(14) -0.0184(13) 0.0175(12) -0.0090(14)
C4' 0.0826(18) 0.0724(17) 0.0748(17) -0.0037(13) 0.0120(13) -0.0245(14)
C23' 0.097(2) 0.098(2) 0.0539(13) -0.0120(13) 0.0318(13) -0.0220(17)
C14 0.098(2) 0.0775(19) 0.0684(16) 0.0178(14) 0.0090(14) 0.0178(16)
C8 0.0566(13) 0.0907(19) 0.0693(15) -0.0050(13) 0.0164(11) -0.0119(12)
C3' 0.0759(17) 0.088(2) 0.108(2) 0.0108(18) 0.0353(17) -0.0091(15)
O5 0.285(6) 0.200(4) 0.113(2) -0.082(3) 0.131(3) -0.139(4)
C31 0.0749(18) 0.109(3) 0.082(2) 0.0198(18) -0.0132(15) -0.0284(18)
C9' 0.099(2) 0.0842(18) 0.0670(15) -0.0148(14) 0.0429(15) -0.0103(16)
C10' 0.167(4) 0.133(4) 0.071(2) -0.023(2) 0.060(2) -0.015(3)
C30' 0.0586(15) 0.126(3) 0.107(3) 0.016(2) 0.0174(15) -0.0226(17)
C13' 0.120(3) 0.132(3) 0.089(2) 0.002(2) 0.058(2) -0.002(3)
C30 0.0781(19) 0.132(3) 0.0715(18) 0.026(2) -0.0076(15) -0.006(2)
C33' 0.164(4) 0.097(2) 0.0688(17) 0.0113(17) 0.056(2) -0.020(2)
C12' 0.0559(16) 0.124(3) 0.135(3) 0.015(3) 0.0156(18) 0.0151(17)
C12 0.138(4) 0.126(4) 0.103(3) -0.062(3) 0.020(3) -0.004(3)
C13 0.105(3) 0.157(4) 0.075(2) 0.018(2) 0.0291(19) -0.022(3)
O2 0.162(3) 0.118(3) 0.244(5) 0.016(3) 0.135(4) -0.026(2)
C35 0.123(3) 0.130(3) 0.0577(15) -0.0223(18) 0.0230(17) -0.014(2)
C32' 0.0663(17) 0.165(4) 0.095(2) -0.022(3) 0.0271(16) 0.015(2)
C33 0.0628(18) 0.195(6) 0.133(4) 0.063(4) 0.017(2) 0.016(3)
C15 0.079(2) 0.187(5) 0.103(3) -0.038(3) 0.0265(19) -0.053(3)
C11' 0.099(2) 0.136(4) 0.116(3) -0.032(3) 0.057(2) 0.002(2)
C14' 0.137(4) 0.074(2) 0.139(4) -0.002(2) 0.045(3) -0.035(2)
C15' 0.117(3) 0.159(5) 0.086(2) -0.014(3) -0.015(2) -0.032(3)
C34' 0.268(7) 0.083(3) 0.167(5) -0.042(3) 0.160(5) -0.027(4)
C35' 0.083(3) 0.350(12) 0.089(3) -0.043(5) -0.004(2) -0.012(5)
C32 0.175(6) 0.171(6) 0.170(6) 0.005(5) -0.061(5) -0.101(5)

loop_
_atom_type_symbol
_atom_type_description
_atom_type_scat_dispersion_real
_atom_type_scat_dispersion_imag
_atom_type_scat_source
C C 0.0181 0.0091 'International Tables Vol C Tables 4.2.6.8 and 6.1.1.4'
H H 0.0000 0.0000 'International Tables Vol C Tables 4.2.6.8 and 6.1.1.4'
O O 0.0492 0.0322 'International Tables Vol C Tables 4.2.6.8 and 6.1.1.4'

loop_
_geom_angle_atom_site_label_1
_geom_angle_atom_site_label_2
_geom_angle_atom_site_label_3
_geom_angle
C21' O4 C24 119.66(16)
C1' O1 C4 121.62(18)
C1' C6' C5' 120.4(2)
C1' C6' C7' 121.4(2)
C5' C6' C7' 118.2(2)
C26 C25 C24 112.65(18)
C26 C25 C27' 114.04(17)
C24 C25 C27' 112.58(16)
C26 C25 H25 105.5
C24 C25 H25 105.5
C27' C25 H25 105.5
C26' C27' C25 108.26(16)
C26' C27' C28' 110.75(17)
C25 C27' C28' 117.33(17)
C26' C27' H27' 106.6
C25 C27' H27' 106.6
C28' C27' H27' 106.6
C29' C28' C27' 114.69(19)
C29' C28' H28A 108.6
C27' C28' H28A 108.6
C29' C28' H28B 108.6
C27' C28' H28B 108.6
H28A C28' H28B 107.6
C4 C5 C6 113.5(2)
C4 C5 C7' 113.14(18)
C6 C5 C7' 113.35(19)
C4 C5 H5 105.2
C6 C5 H5 105.2
C7' C5 H5 105.2
C21' C26' C25' 119.15(19)
C21' C26' C27' 122.30(19)
C25' C26' C27' 118.49(18)
O4 C21' C26' 124.20(19)
O4 C21' C22' 109.93(18)
C26' C21' C22' 125.7(2)
O6 C25' C26' 121.6(2)
O6 C25' C24' 118.3(2)
C26' C25' C24' 119.9(2)
O1 C1' C6' 124.3(2)
O1 C1' C2' 109.4(2)
C6' C1' C2' 126.2(2)
O4 C24 C34 107.1(2)
O4 C24 C23 102.83(18)
C34 C24 C23 108.9(2)
O4 C24 C25 108.51(17)
C34 C24 C25 114.79(19)
C23 C24 C25 113.78(17)
C6' C7' C5 108.17(17)
C6' C7' C8' 111.12(19)
C5 C7' C8' 117.5(2)
C6' C7' H7' 106.5
C5 C7' H7' 106.5
C8' C7' H7' 106.5
C22 C23 C24 117.26(19)
C22 C23 H23A 108.0
C24 C23 H23A 108.0
C22 C23 H23B 108.0
C24 C23 H23B 108.0
H23A C23 H23B 107.2
C25 C26 C27 113.87(19)
C25 C26 H26A 108.8
C27 C26 H26A 108.8
C25 C26 H26B 108.8
C27 C26 H26B 108.8
H26A C26 H26B 107.7
C1 C2 C3 117.3(2)
C1 C2 H2A 108.0
C3 C2 H2A 108.0
C1 C2 H2B 108.0
C3 C2 H2B 108.0
H2A C2 H2B 107.2
C22 C21 C31 116.1(3)
C22 C21 C29 123.9(2)
C31 C21 C29 89.1(2)
C22 C21 H21 108.6
C31 C21 H21 108.6
C29 C21 H21 108.6
O3 C5' C6' 121.7(2)
O3 C5' C4' 119.4(3)
C6' C5' C4' 118.9(2)
C21 C22 C23 117.2(2)
C21 C22 H22A 108.0
C23 C22 H22A 108.0
C21 C22 H22B 108.0
C23 C22 H22B 108.0
H22A C22 H22B 107.2
C21' C22' C23' 112.8(2)
C21' C22' C33' 110.7(3)
C23' C22' C33' 108.3(3)
C21' C22' C32' 108.2(2)
C23' C22' C32' 106.6(3)
C33' C22' C32' 110.1(3)
C28 C27 C26 114.5(2)
C28 C27 H27A 108.6
C26 C27 H27A 108.6
C28 C27 H27B 108.6
C26 C27 H27B 108.6
H27A C27 H27B 107.6
C35 C28 C27 119.3(3)
C35 C28 C29 122.2(3)
C27 C28 C29 118.5(2)
O1 C4 C14 106.7(2)
O1 C4 C3 103.0(2)
C14 C4 C3 109.3(2)
O1 C4 C5 109.55(18)
C14 C4 C5 115.1(2)
C3 C4 C5 112.4(2)
C28 C29 C30 119.1(2)
C28 C29 C21 120.0(2)
C30 C29 C21 88.2(2)
C28 C29 H29 109.3
C30 C29 H29 109.3
C21 C29 H29 109.3
C24 C34 H34A 109.5
C24 C34 H34B 109.5
H34A C34 H34B 109.5
C24 C34 H34C 109.5
H34A C34 H34C 109.5
H34B C34 H34C 109.5
C8 C9 C10 118.4(2)
C8 C9 C1 121.8(2)
C10 C9 C1 88.0(2)
C8 C9 H9 108.9
C10 C9 H9 108.9
C1 C9 H9 108.9
C31' C29' C30' 110.9(3)
C31' C29' C28' 112.4(2)
C30' C29' C28' 110.5(2)
C31' C29' H29' 107.6
C30' C29' H29' 107.6
C28' C29' H29' 107.6
C1' C2' C3' 112.2(3)
C1' C2' C13' 108.7(3)
C3' C2' C13' 108.4(3)
C1' C2' C12' 109.5(3)
C3' C2' C12' 109.0(3)
C13' C2' C12' 108.8(3)
C7 C6 C5 112.7(2)
C7 C6 H6A 109.1
C5 C6 H6A 109.1
C7 C6 H6B 109.1
C5 C6 H6B 109.1
H6A C6 H6B 107.8
C2 C1 C11 116.9(2)
C2 C1 C9 124.5(2)
C11 C1 C9 88.8(2)
C2 C1 H1 108.3
C11 C1 H1 108.3
C9 C1 H1 108.3
C34' C24' C23' 109.4(3)
C34' C24' C35' 111.0(5)
C23' C24' C35' 106.1(4)
C34' C24' C25' 110.9(3)
C23' C24' C25' 113.6(2)
C35' C24' C25' 105.7(3)
C9' C8' C7' 115.2(2)
C9' C8' H8'A 108.5
C7' C8' H8'A 108.5
C9' C8' H8'B 108.5
C7' C8' H8'B 108.5
H8'A C8' H8'B 107.5
C29' C31' H31A 109.5
C29' C31' H31B 109.5
H31A C31' H31B 109.5
C29' C31' H31C 109.5
H31A C31' H31C 109.5
H31B C31' H31C 109.5
C4 C3 C2 116.7(2)
C4 C3 H3A 108.1
C2 C3 H3A 108.1
C4 C3 H3B 108.1
C2 C3 H3B 108.1
H3A C3 H3B 107.3
C8 C7 C6 114.1(3)
C8 C7 H7A 108.7
C6 C7 H7A 108.7
C8 C7 H7B 108.7
C6 C7 H7B 108.7
H7A C7 H7B 107.6
C11 C10 C9 90.2(2)
C11 C10 H10A 113.6
C9 C10 H10A 113.6
C11 C10 H10B 113.6
C9 C10 H10B 113.6
H10A C10 H10B 110.9
C13 C11 C12 111.8(4)
C13 C11 C10 110.7(3)
C12 C11 C10 115.8(3)
C13 C11 C1 113.7(3)
C12 C11 C1 114.7(3)
C10 C11 C1 88.2(2)
C3' C4' C14' 110.2(3)
C3' C4' C5' 111.8(2)
C14' C4' C5' 111.0(3)
C3' C4' C15' 107.7(4)
C14' C4' C15' 109.9(4)
C5' C4' C15' 106.1(3)
O5 C23' C24' 119.4(3)
O5 C23' C22' 118.8(3)
C24' C23' C22' 121.8(2)
C4 C14 H14A 109.5
C4 C14 H14B 109.5
H14A C14 H14B 109.5
C4 C14 H14C 109.5
H14A C14 H14C 109.5
H14B C14 H14C 109.5
C15 C8 C9 122.9(3)
C15 C8 C7 118.8(3)
C9 C8 C7 118.1(2)
O2 C3' C4' 119.5(4)
O2 C3' C2' 119.9(4)
C4' C3' C2' 120.6(3)
C32 C31 C30 116.9(5)
C32 C31 C33 112.5(5)
C30 C31 C33 110.0(4)
C32 C31 C21 113.1(4)
C30 C31 C21 88.6(2)
C33 C31 C21 113.6(3)
C11' C9' C10' 110.9(3)
C11' C9' C8' 112.5(3)
C10' C9' C8' 108.9(3)
C11' C9' H9' 108.1
C10' C9' H9' 108.1
C8' C9' H9' 108.1
C9' C10' H10C 109.5
C9' C10' H10D 109.5
H10C C10' H10D 109.5
C9' C10' H10E 109.5
H10C C10' H10E 109.5
H10D C10' H10E 109.5
C29' C30' H30A 109.5
C29' C30' H30B 109.5
H30A C30' H30B 109.5
C29' C30' H30C 109.5
H30A C30' H30C 109.5
H30B C30' H30C 109.5
C2' C13' H13A 109.5
C2' C13' H13B 109.5
H13A C13' H13B 109.5
C2' C13' H13C 109.5
H13A C13' H13C 109.5
H13B C13' H13C 109.5
C29 C30 C31 91.2(2)
C29 C30 H30D 113.4
C31 C30 H30D 113.4
C29 C30 H30E 113.4
C31 C30 H30E 113.4
H30D C30 H30E 110.7
C22' C33' H33A 109.5
C22' C33' H33B 109.5
H33A C33' H33B 109.5
C22' C33' H33C 109.5
H33A C33' H33C 109.5
H33B C33' H33C 109.5
C2' C12' H12A 109.5
C2' C12' H12B 109.5
H12A C12' H12B 109.5
C2' C12' H12C 109.5
H12A C12' H12C 109.5
H12B C12' H12C 109.5
C11 C12 H12D 109.5
C11 C12 H12E 109.5
H12D C12 H12E 109.5
C11 C12 H12F 109.5
H12D C12 H12F 109.5
H12E C12 H12F 109.5
C11 C13 H13D 109.5
C11 C13 H13E 109.5
H13D C13 H13E 109.5
C11 C13 H13F 109.5
H13D C13 H13F 109.5
H13E C13 H13F 109.5
C28 C35 H35A 120.0
C28 C35 H35B 120.0
H35A C35 H35B 120.0
C22' C32' H32A 109.5
C22' C32' H32B 109.5
H32A C32' H32B 109.5
C22' C32' H32C 109.5
H32A C32' H32C 109.5
H32B C32' H32C 109.5
C31 C33 H33D 109.5
C31 C33 H33E 109.5
H33D C33 H33E 109.5
C31 C33 H33F 109.5
H33D C33 H33F 109.5
H33E C33 H33F 109.5
C8 C15 H15A 120.0
C8 C15 H15B 120.0
H15A C15 H15B 120.0
C9' C11' H11A 109.5
C9' C11' H11B 109.5
H11A C11' H11B 109.5
C9' C11' H11C 109.5
H11A C11' H11C 109.5
H11B C11' H11C 109.5
C4' C14' H14D 109.5
C4' C14' H14E 109.5
H14D C14' H14E 109.5
C4' C14' H14F 109.5
H14D C14' H14F 109.5
H14E C14' H14F 109.5
C4' C15' H15C 109.5
C4' C15' H15D 109.5
H15C C15' H15D 109.5
C4' C15' H15E 109.5
H15C C15' H15E 109.5
H15D C15' H15E 109.5
C24' C34' H34D 109.5
C24' C34' H34E 109.5
H34D C34' H34E 109.5
C24' C34' H34F 109.5
H34D C34' H34F 109.5
H34E C34' H34F 109.5
C24' C35' H35C 109.5
C24' C35' H35D 109.5
H35C C35' H35D 109.5
C24' C35' H35E 109.5
H35C C35' H35E 109.5
H35D C35' H35E 109.5
C31 C32 H32D 109.5
C31 C32 H32E 109.5
H32D C32 H32E 109.5
C31 C32 H32F 109.5
H32D C32 H32F 109.5
H32E C32 H32F 109.5

loop_
_geom_bond_atom_site_label_1
_geom_bond_atom_site_label_2
_geom_bond_distance
O4 C21' 1.345(3)
O4 C24 1.465(3)
O1 C1' 1.339(3)
O1 C4 1.466(3)
C6' C1' 1.351(3)
C6' C5' 1.460(3)
C6' C7' 1.511(3)
C25 C26 1.534(3)
C25 C24 1.534(3)
C25 C27' 1.547(3)
C25 H25 0.9800
O3 C5' 1.218(4)
C27' C26' 1.516(3)
C27' C28' 1.561(3)
C27' H27' 0.9800
C28' C29' 1.534(3)
C28' H28A 0.9700
C28' H28B 0.9700
C5 C4 1.534(3)
C5 C6 1.537(3)
C5 C7' 1.545(3)
C5 H5 0.9800
C26' C21' 1.347(3)
C26' C25' 1.450(3)
C21' C22' 1.510(3)
C25' O6 1.223(3)
C25' C24' 1.533(4)
C1' C2' 1.514(3)
C24 C34 1.524(3)
C24 C23 1.532(3)
C7' C8' 1.557(3)
C7' H7' 0.9800
C23 C22 1.529(3)
C23 H23A 0.9700
C23 H23B 0.9700
C26 C27 1.541(4)
C26 H26A 0.9700
C26 H26B 0.9700
C2 C1 1.523(4)
C2 C3 1.547(4)
C2 H2A 0.9700
C2 H2B 0.9700
C21 C22 1.521(3)
C21 C31 1.559(4)
C21 C29 1.572(3)
C21 H21 0.9800
C5' C4' 1.532(4)
C22 H22A 0.9700
C22 H22B 0.9700
C22' C23' 1.519(4)
C22' C33' 1.534(4)
C22' C32' 1.537(4)
C27 C28 1.502(4)
C27 H27A 0.9700
C27 H27B 0.9700
C28 C35 1.320(4)
C28 C29 1.504(4)
C4 C14 1.523(4)
C4 C3 1.529(4)
C29 C30 1.537(4)
C29 H29 0.9800
C34 H34A 0.9600
C34 H34B 0.9600
C34 H34C 0.9600
C9 C8 1.514(4)
C9 C10 1.547(4)
C9 C1 1.567(4)
C9 H9 0.9800
C29' C31' 1.514(4)
C29' C30' 1.516(4)
C29' H29' 0.9800
C2' C3' 1.524(5)
C2' C13' 1.531(5)
C2' C12' 1.547(4)
C6 C7 1.519(4)
C6 H6A 0.9700
C6 H6B 0.9700
C1 C11 1.563(4)
C1 H1 0.9800
C24' C34' 1.507(6)
C24' C23' 1.507(4)
C24' C35' 1.520(6)
C8' C9' 1.550(4)
C8' H8'A 0.9700
C8' H8'B 0.9700
C31' H31A 0.9600
C31' H31B 0.9600
C31' H31C 0.9600
C3 H3A 0.9700
C3 H3B 0.9700
C7 C8 1.517(4)
C7 H7A 0.9700
C7 H7B 0.9700
C10 C11 1.545(5)
C10 H10A 0.9700
C10 H10B 0.9700
C11 C13 1.515(5)
C11 C12 1.521(5)
C4' C3' 1.517(5)
C4' C14' 1.531(5)
C4' C15' 1.537(5)
C23' O5 1.189(4)
C14 H14A 0.9600
C14 H14B 0.9600
C14 H14C 0.9600
C8 C15 1.299(5)
C3' O2 1.199(5)
C31 C32 1.514(7)
C31 C30 1.538(5)
C31 C33 1.547(8)
C9' C11' 1.503(5)
C9' C10' 1.525(5)
C9' H9' 0.9800
C10' H10C 0.9600
C10' H10D 0.9600
C10' H10E 0.9600
C30' H30A 0.9600
C30' H30B 0.9600
C30' H30C 0.9600
C13' H13A 0.9600
C13' H13B 0.9600
C13' H13C 0.9600
C30 H30D 0.9700
C30 H30E 0.9700
C33' H33A 0.9600
C33' H33B 0.9600
C33' H33C 0.9600
C12' H12A 0.9600
C12' H12B 0.9600
C12' H12C 0.9600
C12 H12D 0.9600
C12 H12E 0.9600
C12 H12F 0.9600
C13 H13D 0.9600
C13 H13E 0.9600
C13 H13F 0.9600
C35 H35A 0.9300
C35 H35B 0.9300
C32' H32A 0.9600
C32' H32B 0.9600
C32' H32C 0.9600
C33 H33D 0.9600
C33 H33E 0.9600
C33 H33F 0.9600
C15 H15A 0.9300
C15 H15B 0.9300
C11' H11A 0.9600
C11' H11B 0.9600
C11' H11C 0.9600
C14' H14D 0.9600
C14' H14E 0.9600
C14' H14F 0.9600
C15' H15C 0.9600
C15' H15D 0.9600
C15' H15E 0.9600
C34' H34D 0.9600
C34' H34E 0.9600
C34' H34F 0.9600
C35' H35C 0.9600
C35' H35D 0.9600
C35' H35E 0.9600
C32 H32D 0.9600
C32 H32E 0.9600
C32 H32F 0.9600

loop_
_geom_torsion_atom_site_label_1
_geom_torsion_atom_site_label_2
_geom_torsion_atom_site_label_3
_geom_torsion_atom_site_label_4
_geom_torsion
C26 C25 C27' C26' -175.99(17)
C24 C25 C27' C26' -46.0(2)
C26 C25 C27' C28' -49.8(2)
C24 C25 C27' C28' 80.2(2)
C26' C27' C28' C29' -107.3(2)
C25 C27' C28' C29' 127.7(2)
C25 C27' C26' C21' 17.7(3)
C28' C27' C26' C21' -112.2(2)
C25 C27' C26' C25' -159.29(18)
C28' C27' C26' C25' 70.8(2)
C24 O4 C21' C26' 10.6(3)
C24 O4 C21' C22' -174.23(18)
C25' C26' C21' O4 177.6(2)
C27' C26' C21' O4 0.6(3)
C25' C26' C21' C22' 3.2(3)
C27' C26' C21' C22' -173.8(2)
C21' C26' C25' O6 -162.9(3)
C27' C26' C25' O6 14.2(4)
C21' C26' C25' C24' 21.7(3)
C27' C26' C25' C24' -161.2(2)
C4 O1 C1' C6' 1.4(3)
C4 O1 C1' C2' 178.1(2)
C5' C6' C1' O1 178.0(2)
C7' C6' C1' O1 0.4(3)
C5' C6' C1' C2' 1.9(4)
C7' C6' C1' C2' -175.8(2)
C21' O4 C24 C34 86.1(2)
C21' O4 C24 C23 -159.21(17)
C21' O4 C24 C25 -38.4(2)
C26 C25 C24 O4 -172.68(17)
C27' C25 C24 O4 56.7(2)
C26 C25 C24 C34 67.6(3)
C27' C25 C24 C34 -63.1(3)
C26 C25 C24 C23 -58.9(2)
C27' C25 C24 C23 170.45(18)
C1' C6' C7' C5 23.5(3)
C5' C6' C7' C5 -154.17(19)
C1' C6' C7' C8' -106.9(2)
C5' C6' C7' C8' 75.4(3)
C4 C5 C7' C6' -49.0(2)
C6 C5 C7' C6' 179.87(19)
C4 C5 C7' C8' 77.8(3)
C6 C5 C7' C8' -53.3(3)
O4 C24 C23 C22 66.1(2)
C34 C24 C23 C22 179.5(2)
C25 C24 C23 C22 -51.1(3)
C24 C25 C26 C27 145.0(2)
C27' C25 C26 C27 -85.1(2)
C1' C6' C5' O3 -166.3(2)
C7' C6' C5' O3 11.4(3)
C1' C6' C5' C4' 16.0(3)
C7' C6' C5' C4' -166.3(2)
C31 C21 C22 C23 159.2(2)
C29 C21 C22 C23 -92.8(3)
C24 C23 C22 C21 101.4(3)
O4 C21' C22' C23' 165.8(2)
C26' C21' C22' C23' -19.1(3)
O4 C21' C22' C33' 44.3(3)
C26' C21' C22' C33' -140.6(3)
O4 C21' C22' C32' -76.5(3)
C26' C21' C22' C32' 98.6(3)
C25 C26 C27 C28 -93.1(3)
C26 C27 C28 C35 -119.6(4)
C26 C27 C28 C29 61.9(3)
C1' O1 C4 C14 98.1(3)
C1' O1 C4 C3 -147.0(2)
C1' O1 C4 C5 -27.2(3)
C6 C5 C4 O1 -177.65(19)
C7' C5 C4 O1 51.3(2)
C6 C5 C4 C14 62.1(3)
C7' C5 C4 C14 -68.9(3)
C6 C5 C4 C3 -63.8(3)
C7' C5 C4 C3 165.2(2)
C35 C28 C29 C30 -13.5(5)
C27 C28 C29 C30 165.0(3)
C35 C28 C29 C21 92.8(4)
C27 C28 C29 C21 -88.8(3)
C22 C21 C29 C28 103.2(3)
C31 C21 C29 C28 -135.4(3)
C22 C21 C29 C30 -133.9(3)
C31 C21 C29 C30 -12.6(3)
C27' C28' C29' C31' -69.4(3)
C27' C28' C29' C30' 166.1(3)
O1 C1' C2' C3' -176.6(3)
C6' C1' C2' C3' 0.0(4)
O1 C1' C2' C13' -56.7(3)
C6' C1' C2' C13' 120.0(3)
O1 C1' C2' C12' 62.1(3)
C6' C1' C2' C12' -121.2(3)
C4 C5 C6 C7 145.6(2)
C7' C5 C6 C7 -83.5(3)
C3 C2 C1 C11 163.4(2)
C3 C2 C1 C9 -87.9(3)
C8 C9 C1 C2 98.8(3)
C10 C9 C1 C2 -138.6(3)
C8 C9 C1 C11 -138.9(2)
C10 C9 C1 C11 -16.3(2)
O6 C25' C24' C34' 33.4(5)
C26' C25' C24' C34' -151.1(4)
O6 C25' C24' C23' 157.1(3)
C26' C25' C24' C23' -27.4(4)
O6 C25' C24' C35' -87.0(5)
C26' C25' C24' C35' 88.6(5)
C6' C7' C8' C9' -105.5(3)
C5 C7' C8' C9' 129.1(2)
O1 C4 C3 C2 66.2(3)
C14 C4 C3 C2 179.4(3)
C5 C4 C3 C2 -51.6(3)
C1 C2 C3 C4 102.3(3)
C5 C6 C7 C8 -90.3(3)
C8 C9 C10 C11 142.0(3)
C1 C9 C10 C11 16.5(2)
C9 C10 C11 C13 98.2(3)
C9 C10 C11 C12 -133.2(4)
C9 C10 C11 C1 -16.5(2)
C2 C1 C11 C13 33.1(4)
C9 C1 C11 C13 -95.6(3)
C2 C1 C11 C12 -97.3(4)
C9 C1 C11 C12 134.0(3)
C2 C1 C11 C10 145.0(2)
C9 C1 C11 C10 16.3(2)
O3 C5' C4' C3' 148.9(3)
C6' C5' C4' C3' -33.3(4)
O3 C5' C4' C14' 25.5(4)
C6' C5' C4' C14' -156.8(3)
O3 C5' C4' C15' -93.9(4)
C6' C5' C4' C15' 83.8(4)
C34' C24' C23' O5 -45.1(7)
C35' C24' C23' O5 74.6(6)
C25' C24' C23' O5 -169.6(5)
C34' C24' C23' C22' 134.7(4)
C35' C24' C23' C22' -105.5(4)
C25' C24' C23' C22' 10.2(5)
C21' C22' C23' O5 -169.3(5)
C33' C22' C23' O5 -46.5(6)
C32' C22' C23' O5 72.0(5)
C21' C22' C23' C24' 10.8(4)
C33' C22' C23' C24' 133.7(4)
C32' C22' C23' C24' -107.8(4)
C10 C9 C8 C15 -13.2(6)
C1 C9 C8 C15 93.6(5)
C10 C9 C8 C7 161.4(3)
C1 C9 C8 C7 -91.8(3)
C6 C7 C8 C15 -119.8(4)
C6 C7 C8 C9 65.4(4)
C14' C4' C3' O2 -22.6(6)
C5' C4' C3' O2 -146.5(5)
C15' C4' C3' O2 97.3(5)
C14' C4' C3' C2' 159.9(3)
C5' C4' C3' C2' 36.0(4)
C15' C4' C3' C2' -80.2(4)
C1' C2' C3' O2 162.2(4)
C13' C2' C3' O2 42.1(6)
C12' C2' C3' O2 -76.3(5)
C1' C2' C3' C4' -20.3(4)
C13' C2' C3' C4' -140.4(3)
C12' C2' C3' C4' 101.2(4)
C22 C21 C31 C32 -100.8(5)
C29 C21 C31 C32 131.3(5)
C22 C21 C31 C30 140.4(3)
C29 C21 C31 C30 12.5(3)
C22 C21 C31 C33 29.1(4)
C29 C21 C31 C33 -98.8(4)
C7' C8' C9' C11' -68.8(4)
C7' C8' C9' C10' 167.8(3)
C28 C29 C30 C31 136.4(3)
C21 C29 C30 C31 12.7(3)
C32 C31 C30 C29 -128.2(5)
C33 C31 C30 C29 101.9(3)
C21 C31 C30 C29 -12.8(3)
